data_7026699
loop_
_publ_author_name
'Allen, John J.'
'Hamilton, Christopher E.'
'Barron, Andrew R.'

_publ_section_title
;
 Synthesis and characterization of aryl substituted bis(2-pyridyl)amines
 and their copper olefin complexes: investigation of remote steric control
 over olefin binding.
;
_journal_issue 47
_journal_name_full 'Dalton transactions (Cambridge, England : 2003)'
_journal_page_first 11451
_journal_page_last 11468
_journal_paper_doi 10.1039/c0dt00608d
_journal_volume 39
_journal_year 2010
_chemical_formula_moiety 'C19 H19 N3'
_chemical_formula_sum 'C19 H19 N3'
_chemical_formula_weight 289.37
_chemical_melting_point 374
_chemical_name_systematic N-(2-isopropylphenyl)-N,N-(2,2'-dipyridyl)amine
_space_group_IT_number 33
_symmetry_cell_setting orthorhombic
_symmetry_Int_Tables_number 33
_symmetry_space_group_name_Hall 'P 2c -2n'
_symmetry_space_group_name_H-M 'P n a 21'
_atom_sites_solution_hydrogens geom
_atom_sites_solution_primary direct
_atom_sites_solution_secondary difmap
_audit_creation_method SHELXL-97
_cell_angle_alpha 90.00
_cell_angle_beta 90.00
_cell_angle_gamma 90.00
_cell_formula_units_Z 8
_cell_length_a 14.616(3)
_cell_length_b 8.8915(18)
_cell_length_c 24.367(5)
_cell_measurement_reflns_used 4860
_cell_measurement_temperature 298(2)
_cell_measurement_theta_max 23.02
_cell_measurement_theta_min 2.44
_cell_volume 3166.7(11)
_computing_cell_refinement 'SMART v5.630 (Bruker-AXS 2003)'
_computing_data_collection 'SMART v5.630 (Bruker-AXS 2003)'
_computing_data_reduction 'Bruker SAINT+ v6.45 (Bruker-AXS 2003)'
_computing_molecular_graphics 'SHELXTL v5.1'
_computing_publication_material 'SHELXTL v5.1'
_computing_structure_refinement 'SHELXTL v5.1'
_computing_structure_solution 'SHELXTL v5.1 (Bruker-AXS, 1998)'
_diffrn_ambient_pressure 101.33
_diffrn_ambient_temperature 298(2)
_diffrn_measured_fraction_theta_full 0.993
_diffrn_measured_fraction_theta_max 0.993
_diffrn_measurement_device_type 'Bruker CCD area detector'
_diffrn_measurement_method '\w scans'
_diffrn_radiation_monochromator graphite
_diffrn_radiation_probe x-ray
_diffrn_radiation_type MoK\a
_diffrn_radiation_wavelength 0.71073
_diffrn_reflns_av_R_equivalents 0.0626
_diffrn_reflns_av_sigmaI/netI 0.0409
_diffrn_reflns_limit_h_max 19
_diffrn_reflns_limit_h_min -19
_diffrn_reflns_limit_k_max 11
_diffrn_reflns_limit_k_min -11
_diffrn_reflns_limit_l_max 31
_diffrn_reflns_limit_l_min -31
_diffrn_reflns_number 37351
_diffrn_reflns_theta_full 28.30
_diffrn_reflns_theta_max 28.30
_diffrn_reflns_theta_min 1.67
_diffrn_source 'fine-focus sealed tube'
_diffrn_source_type 'Bruker SMART CCD'
_exptl_absorpt_coefficient_mu 0.073
_exptl_absorpt_correction_T_max 0.9667
_exptl_absorpt_correction_T_min 0.9518
_exptl_absorpt_correction_type multi-scan
_exptl_absorpt_process_details 'SADABS (Bruker-AXS, 2003)'
_exptl_crystal_colour colorless
_exptl_crystal_density_diffrn 1.214
_exptl_crystal_density_method 'not measured'
_exptl_crystal_description block
_exptl_crystal_F_000 1232
_exptl_crystal_recrystallization_method 'slow evap. of 4:1 hexanes:CH2Cl2 solution'
_exptl_crystal_size_max 0.68
_exptl_crystal_size_mid 0.64
_exptl_crystal_size_min 0.47
_refine_diff_density_max 0.319
_refine_diff_density_min -0.198
_refine_diff_density_rms 0.045
_refine_ls_extinction_coef 0.0098(13)
_refine_ls_extinction_expression Fc^*^=kFc[1+0.001xFc^2^\l^3^/sin(2\q)]^-1/4^
_refine_ls_extinction_method SHELXL
_refine_ls_goodness_of_fit_ref 1.022
_refine_ls_hydrogen_treatment constr
_refine_ls_matrix_type full
_refine_ls_number_parameters 417
_refine_ls_number_reflns 3996
_refine_ls_number_restraints 1
_refine_ls_restrained_S_all 1.021
_refine_ls_R_factor_all 0.1129
_refine_ls_R_factor_gt 0.0517
_refine_ls_shift/su_max 0.000
_refine_ls_shift/su_mean 0.000
_refine_ls_structure_factor_coef Fsqd
_refine_ls_weighting_details 'calc w=1/[\s^2^(Fo^2^)+(0.0868P)^2^+0.2396P] where P=(Fo^2^+2Fc^2^)/3'
_refine_ls_weighting_scheme calc
_refine_ls_wR_factor_gt 0.1225
_refine_ls_wR_factor_ref 0.1588
_reflns_number_gt 2240
_reflns_number_total 3996
_reflns_threshold_expression >2sigma(I)
_cod_data_source_file c0dt00608d.txt
_cod_data_source_block ipr1dpa
_cod_original_cell_volume 3166.8(11)
_cod_database_code 7026699

loop_
_symmetry_equiv_pos_as_xyz
'x, y, z'
'-x, -y, z+1/2'
'x+1/2, -y+1/2, z'
'-x+1/2, y+1/2, z+1/2'

loop_
_atom_site_label
_atom_site_type_symbol
_atom_site_fract_x
_atom_site_fract_y
_atom_site_fract_z
_atom_site_U_iso_or_equiv
_atom_site_adp_type
_atom_site_occupancy
_atom_site_symmetry_multiplicity
_atom_site_calc_flag
_atom_site_refinement_flags
_atom_site_disorder_assembly
_atom_site_disorder_group
N1 N 0.94976(19) 0.4561(3) 0.38023(13) 0.0468(7) Uani 1 1 d . . .
N2 N 0.8880(3) 0.2311(4) 0.41315(19) 0.0590(11) Uani 1 1 d . . .
N3 N 1.0514(2) 0.4478(4) 0.30753(14) 0.0557(8) Uani 1 1 d . . .
C1 C 0.8884(2) 0.3805(4) 0.41484(16) 0.0456(8) Uani 1 1 d . . .
C2 C 0.8313(3) 0.4607(5) 0.44896(17) 0.0553(10) Uani 1 1 d . . .
H2A H 0.8326 0.5652 0.4490 0.066 Uiso 1 1 calc R . .
C3 C 0.7726(3) 0.3845(5) 0.48281(19) 0.0697(12) Uani 1 1 d . . .
H3A H 0.7335 0.4371 0.5060 0.084 Uiso 1 1 calc R . .
C4 C 0.7718(4) 0.2300(6) 0.4823(3) 0.0718(16) Uani 1 1 d . . .
H4A H 0.7335 0.1761 0.5056 0.086 Uiso 1 1 calc R . .
C5 C 0.8292(3) 0.1575(5) 0.4464(2) 0.0702(12) Uani 1 1 d . . .
H5A H 0.8275 0.0531 0.4449 0.084 Uiso 1 1 calc R . .
C6 C 1.0259(2) 0.3868(4) 0.35521(15) 0.0454(8) Uani 1 1 d . . .
C7 C 1.0757(3) 0.2723(5) 0.3796(2) 0.0557(12) Uani 1 1 d . . .
H7A H 1.0580 0.2334 0.4134 0.067 Uiso 1 1 calc R . .
C8 C 1.1510(3) 0.2174(5) 0.3533(2) 0.0642(12) Uani 1 1 d . . .
H8A H 1.1848 0.1400 0.3691 0.077 Uiso 1 1 calc R . .
C9 C 1.1769(4) 0.2758(5) 0.3039(3) 0.0655(14) Uani 1 1 d . . .
H9A H 1.2270 0.2377 0.2849 0.079 Uiso 1 1 calc R . .
C10 C 1.1266(3) 0.3922(5) 0.28332(19) 0.0663(11) Uani 1 1 d . . .
H10A H 1.1457 0.4356 0.2505 0.080 Uiso 1 1 calc R . .
C11 C 0.9289(3) 0.6092(4) 0.36485(17) 0.0461(9) Uani 1 1 d . . .
C12 C 0.8594(3) 0.6350(5) 0.3274(2) 0.0538(11) Uani 1 1 d . . .
H12A H 0.8277 0.5542 0.3124 0.065 Uiso 1 1 calc R . .
C13 C 0.8369(3) 0.7784(5) 0.3124(2) 0.0599(13) Uani 1 1 d . . .
H13A H 0.7897 0.7948 0.2875 0.072 Uiso 1 1 calc R . .
C14 C 0.8836(3) 0.8971(5) 0.3339(2) 0.0616(12) Uani 1 1 d . . .
H14A H 0.8685 0.9946 0.3235 0.074 Uiso 1 1 calc R . .
C15 C 0.9529(3) 0.8733(4) 0.3707(2) 0.0565(11) Uani 1 1 d . . .
H15A H 0.9841 0.9558 0.3848 0.068 Uiso 1 1 calc R . .
C16 C 0.9782(3) 0.7293(4) 0.3876(2) 0.0482(11) Uani 1 1 d . . .
C17 C 1.0545(3) 0.7051(5) 0.42883(19) 0.0586(10) Uani 1 1 d . . .
H17A H 1.0502 0.6010 0.4418 0.070 Uiso 1 1 calc R . .
C18 C 1.0462(4) 0.8076(8) 0.4789(3) 0.0991(19) Uani 1 1 d . . .
H18A H 1.0953 0.7868 0.5039 0.149 Uiso 1 1 calc R . .
H18B H 0.9887 0.7897 0.4968 0.149 Uiso 1 1 calc R . .
H18C H 1.0494 0.9107 0.4674 0.149 Uiso 1 1 calc R . .
C19 C 1.1469(4) 0.7234(8) 0.4020(3) 0.093(2) Uani 1 1 d . . .
H19A H 1.1515 0.6563 0.3713 0.139 Uiso 1 1 calc R . .
H19B H 1.1941 0.7004 0.4281 0.139 Uiso 1 1 calc R . .
H19C H 1.1538 0.8253 0.3896 0.139 Uiso 1 1 calc R . .
N4 N 0.30003(19) 0.9437(3) 0.15759(13) 0.0476(7) Uani 1 1 d . . .
N5 N 0.3609(3) 0.7211(4) 0.12265(19) 0.0579(10) Uani 1 1 d . . .
N6 N 0.1946(2) 0.9426(4) 0.22780(14) 0.0567(8) Uani 1 1 d . . .
C20 C 0.3591(2) 0.8701(4) 0.12158(15) 0.0446(8) Uani 1 1 d . . .
C21 C 0.4164(3) 0.9525(5) 0.08729(17) 0.0559(10) Uani 1 1 d . . .
H21A H 0.4153 1.0571 0.0877 0.067 Uiso 1 1 calc R . .
C22 C 0.4747(3) 0.8763(6) 0.05288(19) 0.0694(12) Uani 1 1 d . . .
H22A H 0.5130 0.9294 0.0294 0.083 Uiso 1 1 calc R . .
C23 C 0.4764(4) 0.7232(7) 0.0531(3) 0.0730(15) Uani 1 1 d . . .
H23A H 0.5158 0.6698 0.0302 0.088 Uiso 1 1 calc R . .
C24 C 0.4189(3) 0.6519(5) 0.0877(2) 0.0720(13) Uani 1 1 d . . .
H24A H 0.4193 0.5473 0.0875 0.086 Uiso 1 1 calc R . .
C25 C 0.2217(2) 0.8777(4) 0.18184(15) 0.0448(8) Uani 1 1 d . . .
C26 C 0.1739(3) 0.7597(4) 0.1571(3) 0.0540(13) Uani 1 1 d . . .
H26A H 0.1938 0.7164 0.1245 0.065 Uiso 1 1 calc R . .
C27 C 0.0955(3) 0.7103(5) 0.1832(2) 0.0681(14) Uani 1 1 d . . .
H27A H 0.0616 0.6324 0.1679 0.082 Uiso 1 1 calc R . .
C28 C 0.0670(4) 0.7747(6) 0.2315(3) 0.0655(14) Uani 1 1 d . . .
H28A H 0.0152 0.7404 0.2498 0.079 Uiso 1 1 calc R . .
C29 C 0.1174(3) 0.8903(5) 0.25120(19) 0.0646(11) Uani 1 1 d . . .
H29A H 0.0974 0.9369 0.2832 0.077 Uiso 1 1 calc R . .
C30 C 0.3177(2) 1.1003(4) 0.17096(17) 0.0457(9) Uani 1 1 d . . .
C31 C 0.2666(3) 1.2147(5) 0.1481(2) 0.0512(11) Uani 1 1 d . B .
C32 C 0.2903(3) 1.3606(5) 0.1624(2) 0.0641(12) Uani 1 1 d . . .
H32A H 0.2577 1.4401 0.1471 0.077 Uiso 1 1 calc R . .
C33 C 0.3605(4) 1.3919(5) 0.1984(2) 0.0692(14) Uani 1 1 d . . .
H33A H 0.3743 1.4911 0.2072 0.083 Uiso 1 1 calc R . .
C34 C 0.4099(4) 1.2770(5) 0.2212(3) 0.0627(14) Uani 1 1 d . . .
H34A H 0.4571 1.2975 0.2457 0.075 Uiso 1 1 calc R . .
C35 C 0.3888(3) 1.1300(5) 0.2074(2) 0.0515(10) Uani 1 1 d . . .
H35A H 0.4222 1.0511 0.2224 0.062 Uiso 1 1 calc R . .
C36 C 0.1883(3) 1.1806(5) 0.10865(19) 0.0665(12) Uani 1 1 d . . .
H36A H 0.1678 1.0802 0.1165 0.080 Uiso 0.50 1 d PR A 1
H36B H 0.1930 1.0764 0.0987 0.080 Uiso 0.50 1 d PR A 2
C37A C 0.2130(14) 1.183(2) 0.0504(8) 0.104(7) Uani 0.50 1 d P B 1
H37A H 0.1602 1.1593 0.0286 0.156 Uiso 0.25 1 calc PR B 1
H37B H 0.2601 1.1101 0.0436 0.156 Uiso 0.25 1 calc PR B 1
H37C H 0.2350 1.2813 0.0407 0.156 Uiso 0.25 1 calc PR B 1
H37D H 0.2767 1.2078 0.0467 0.156 Uiso 0.25 1 calc PR B 1
H37E H 0.1768 1.2571 0.0317 0.156 Uiso 0.25 1 calc PR B 1
H37F H 0.2019 1.0858 0.0346 0.156 Uiso 0.25 1 calc PR B 1
C38A C 0.1025(11) 1.290(2) 0.1216(9) 0.119(7) Uani 0.50 1 d P B 1
H38A H 0.0880 1.2851 0.1600 0.178 Uiso 0.25 1 calc PR B 1
H38B H 0.0504 1.2584 0.1005 0.178 Uiso 0.25 1 calc PR B 1
H38C H 0.1181 1.3915 0.1120 0.178 Uiso 0.25 1 calc PR B 1
H38D H 0.0830 1.3383 0.0884 0.178 Uiso 0.25 1 calc PR B 1
H38E H 0.1206 1.3649 0.1478 0.178 Uiso 0.25 1 calc PR B 1
H38F H 0.0529 1.2318 0.1364 0.178 Uiso 0.25 1 calc PR B 1
C37B C 0.2039(12) 1.272(2) 0.0563(7) 0.102(6) Uani 0.50 1 d P B 2
H37G H 0.2644 1.2525 0.0426 0.153 Uiso 0.25 1 calc PR B 2
H37H H 0.1974 1.3768 0.0642 0.153 Uiso 0.25 1 calc PR B 2
H37I H 0.1597 1.2427 0.0291 0.153 Uiso 0.25 1 calc PR B 2
H37J H 0.1499 1.3288 0.0480 0.153 Uiso 0.25 1 calc PR B 2
H37K H 0.2169 1.2045 0.0264 0.153 Uiso 0.25 1 calc PR B 2
H37L H 0.2546 1.3387 0.0615 0.153 Uiso 0.25 1 calc PR B 2
C38B C 0.0985(9) 1.1998(15) 0.1304(7) 0.077(4) Uani 0.50 1 d P B 2
H38G H 0.0541 1.1746 0.1029 0.115 Uiso 0.25 1 calc PR B 2
H38H H 0.0903 1.3026 0.1415 0.115 Uiso 0.25 1 calc PR B 2
H38I H 0.0906 1.1351 0.1616 0.115 Uiso 0.25 1 calc PR B 2
H38J H 0.1026 1.2336 0.1678 0.115 Uiso 0.25 1 calc PR B 2
H38K H 0.0664 1.1057 0.1292 0.115 Uiso 0.25 1 calc PR B 2
H38L H 0.0661 1.2731 0.1090 0.115 Uiso 0.25 1 calc PR B 2

loop_
_atom_site_aniso_label
_atom_site_aniso_U_11
_atom_site_aniso_U_22
_atom_site_aniso_U_33
_atom_site_aniso_U_23
_atom_site_aniso_U_13
_atom_site_aniso_U_12
N1 0.0453(15) 0.0369(14) 0.0583(18) -0.0008(14) 0.0114(15) 0.0018(13)
N2 0.054(2) 0.0522(19) 0.071(3) 0.0032(19) 0.012(2) -0.0049(15)
N3 0.0549(18) 0.0540(17) 0.058(2) 0.0000(16) 0.0085(16) 0.0045(15)
C1 0.0401(19) 0.0439(19) 0.053(2) 0.0019(18) 0.0011(17) -0.0034(15)
C2 0.055(2) 0.054(2) 0.057(2) -0.0048(19) 0.0123(19) -0.0013(18)
C3 0.067(3) 0.079(3) 0.063(3) -0.002(3) 0.021(2) -0.002(2)
C4 0.062(3) 0.080(3) 0.073(4) 0.014(3) 0.021(3) -0.005(2)
C5 0.070(3) 0.057(3) 0.084(3) 0.014(2) 0.013(3) -0.010(2)
C6 0.0427(19) 0.0415(18) 0.052(2) -0.0037(16) 0.0022(16) -0.0021(15)
C7 0.052(3) 0.056(2) 0.059(3) 0.009(2) 0.004(3) 0.0037(18)
C8 0.053(3) 0.062(2) 0.078(3) -0.001(3) -0.005(2) 0.013(2)
C9 0.055(3) 0.070(3) 0.071(4) -0.011(3) 0.013(3) 0.010(2)
C10 0.064(3) 0.072(3) 0.063(2) 0.000(2) 0.016(2) 0.009(2)
C11 0.045(2) 0.0407(19) 0.053(2) 0.0019(17) 0.0091(19) 0.0026(15)
C12 0.046(2) 0.056(3) 0.060(3) -0.005(2) 0.005(2) -0.0027(19)
C13 0.056(3) 0.062(3) 0.062(3) 0.004(2) 0.002(2) 0.013(2)
C14 0.063(3) 0.052(2) 0.070(3) 0.008(2) 0.009(3) 0.009(2)
C15 0.064(3) 0.043(2) 0.062(3) -0.0068(19) 0.010(2) -0.011(2)
C16 0.045(2) 0.051(2) 0.048(3) 0.0024(18) 0.005(2) 0.0001(17)
C17 0.054(2) 0.060(2) 0.062(3) 0.001(2) -0.001(2) -0.0053(19)
C18 0.083(4) 0.146(5) 0.068(4) -0.025(4) -0.004(3) 0.003(4)
C19 0.048(3) 0.132(5) 0.098(5) -0.015(4) -0.014(3) -0.004(3)
N4 0.0445(15) 0.0395(14) 0.0587(19) -0.0023(14) 0.0082(14) -0.0035(13)
N5 0.053(2) 0.0529(19) 0.068(3) -0.0026(18) 0.013(2) 0.0058(17)
N6 0.0552(19) 0.0582(19) 0.0567(19) -0.0022(16) 0.0092(16) -0.0062(15)
C20 0.0398(19) 0.048(2) 0.046(2) 0.0009(18) 0.0026(16) -0.0005(15)
C21 0.052(2) 0.060(2) 0.056(2) 0.004(2) 0.0077(19) -0.0004(18)
C22 0.061(3) 0.090(4) 0.057(3) -0.001(3) 0.015(2) -0.002(2)
C23 0.062(3) 0.091(4) 0.066(4) -0.018(3) 0.014(3) 0.013(3)
C24 0.069(3) 0.059(3) 0.088(3) -0.012(3) 0.011(3) 0.008(2)
C25 0.0396(19) 0.0432(19) 0.052(2) 0.0071(17) 0.0028(16) 0.0024(15)
C26 0.046(3) 0.053(2) 0.064(3) -0.0047(18) 0.004(3) -0.0056(16)
C27 0.051(3) 0.060(2) 0.093(4) 0.001(3) 0.002(3) -0.015(2)
C28 0.050(3) 0.074(3) 0.073(4) 0.010(3) 0.018(3) -0.011(2)
C29 0.062(3) 0.070(3) 0.061(2) 0.002(2) 0.020(2) -0.005(2)
C30 0.038(2) 0.0447(19) 0.054(2) 0.0004(17) 0.0087(18) -0.0039(15)
C31 0.046(2) 0.053(2) 0.055(3) 0.003(2) 0.005(2) 0.0043(18)
C32 0.071(3) 0.048(2) 0.073(3) 0.009(2) 0.015(3) 0.005(2)
C33 0.085(3) 0.042(2) 0.080(3) -0.012(2) 0.017(3) -0.010(2)
C34 0.058(3) 0.061(3) 0.069(4) -0.009(2) -0.001(3) -0.014(2)
C35 0.049(2) 0.050(2) 0.055(3) 0.0004(19) 0.003(2) -0.0016(18)
C36 0.062(3) 0.065(3) 0.072(3) 0.013(2) -0.008(2) 0.005(2)
C37A 0.089(8) 0.141(15) 0.082(9) -0.048(11) -0.009(6) 0.029(10)
C38A 0.066(8) 0.166(16) 0.125(16) -0.076(15) -0.022(9) 0.044(12)
C37B 0.075(9) 0.173(17) 0.057(10) 0.036(11) -0.014(7) -0.018(11)
C38B 0.041(5) 0.093(9) 0.096(9) 0.003(8) 0.010(5) -0.001(7)

loop_
_atom_type_symbol
_atom_type_description
_atom_type_scat_dispersion_real
_atom_type_scat_dispersion_imag
_atom_type_scat_source
C C 0.0033 0.0000 'International Tables Vol C Tables 4.2.6.8 and 6.1.1.4'
H H 0.0000 0.0000 'International Tables Vol C Tables 4.2.6.8 and 6.1.1.4'
N N 0.0061 0.0000 'International Tables Vol C Tables 4.2.6.8 and 6.1.1.4'

loop_
_geom_angle_atom_site_label_1
_geom_angle_atom_site_label_2
_geom_angle_atom_site_label_3
_geom_angle
C1 N1 C6 123.7(3)
C1 N1 C11 118.2(3)
C6 N1 C11 117.8(3)
C1 N2 C5 117.9(4)
C6 N3 C10 117.4(3)
N2 C1 C2 122.3(4)
N2 C1 N1 117.6(3)
C2 C1 N1 120.1(3)
C3 C2 C1 119.2(4)
C3 C2 H2A 120.4
C1 C2 H2A 120.4
C2 C3 C4 119.7(4)
C2 C3 H3A 120.2
C4 C3 H3A 120.2
C5 C4 C3 118.0(5)
C5 C4 H4A 121.0
C3 C4 H4A 121.0
N2 C5 C4 123.0(4)
N2 C5 H5A 118.5
C4 C5 H5A 118.5
N3 C6 C7 121.8(4)
N3 C6 N1 114.7(3)
C7 C6 N1 123.3(4)
C8 C7 C6 119.0(5)
C8 C7 H7A 120.5
C6 C7 H7A 120.5
C9 C8 C7 120.1(5)
C9 C8 H8A 119.9
C7 C8 H8A 119.9
C10 C9 C8 117.6(5)
C10 C9 H9A 121.2
C8 C9 H9A 121.2
N3 C10 C9 124.0(4)
N3 C10 H10A 118.0
C9 C10 H10A 118.0
C12 C11 C16 120.8(4)
C12 C11 N1 118.8(3)
C16 C11 N1 120.4(4)
C13 C12 C11 120.5(4)
C13 C12 H12A 119.7
C11 C12 H12A 119.7
C14 C13 C12 120.0(5)
C14 C13 H13A 120.0
C12 C13 H13A 120.0
C13 C14 C15 120.2(4)
C13 C14 H14A 119.9
C15 C14 H14A 119.9
C14 C15 C16 122.1(4)
C14 C15 H15A 118.9
C16 C15 H15A 118.9
C15 C16 C11 116.4(4)
C15 C16 C17 121.4(4)
C11 C16 C17 122.1(4)
C19 C17 C16 110.8(4)
C19 C17 C18 110.7(4)
C16 C17 C18 112.7(4)
C19 C17 H17A 107.5
C16 C17 H17A 107.5
C18 C17 H17A 107.5
C17 C18 H18A 109.5
C17 C18 H18B 109.5
H18A C18 H18B 109.5
C17 C18 H18C 109.5
H18A C18 H18C 109.5
H18B C18 H18C 109.5
C17 C19 H19A 109.5
C17 C19 H19B 109.5
H19A C19 H19B 109.5
C17 C19 H19C 109.5
H19A C19 H19C 109.5
H19B C19 H19C 109.5
C20 N4 C25 124.6(3)
C20 N4 C30 118.7(3)
C25 N4 C30 116.6(3)
C20 N5 C24 117.1(4)
C25 N6 C29 117.4(3)
N5 C20 C21 121.8(4)
N5 C20 N4 118.0(3)
C21 C20 N4 120.2(3)
C22 C21 C20 118.6(4)
C22 C21 H21A 120.7
C20 C21 H21A 120.7
C23 C22 C21 120.2(4)
C23 C22 H22A 119.9
C21 C22 H22A 119.9
C24 C23 C22 117.4(5)
C24 C23 H23A 121.3
C22 C23 H23A 121.3
C23 C24 N5 124.9(4)
C23 C24 H24A 117.6
N5 C24 H24A 117.6
N6 C25 C26 122.9(4)
N6 C25 N4 114.5(3)
C26 C25 N4 122.4(4)
C27 C26 C25 117.0(5)
C27 C26 H26A 121.5
C25 C26 H26A 121.5
C28 C27 C26 120.9(5)
C28 C27 H27A 119.5
C26 C27 H27A 119.5
C29 C28 C27 117.1(5)
C29 C28 H28A 121.4
C27 C28 H28A 121.4
N6 C29 C28 124.6(4)
N6 C29 H29A 117.7
C28 C29 H29A 117.7
C31 C30 C35 121.5(4)
C31 C30 N4 121.3(4)
C35 C30 N4 117.2(3)
C30 C31 C32 117.0(4)
C30 C31 C36 121.0(4)
C32 C31 C36 122.1(4)
C33 C32 C31 122.2(4)
C33 C32 H32A 118.9
C31 C32 H32A 118.9
C34 C33 C32 120.0(4)
C34 C33 H33A 120.0
C32 C33 H33A 120.0
C33 C34 C35 119.2(5)
C33 C34 H34A 120.4
C35 C34 H34A 120.4
C34 C35 C30 120.0(4)
C34 C35 H35A 120.0
C30 C35 H35A 120.0
C38B C36 C37A 125.9(11)
C38B C36 C31 115.6(8)
C37A C36 C31 115.0(9)
C38B C36 C37B 112.6(10)
C31 C36 C37B 108.0(8)
C37A C36 C38A 111.8(11)
C31 C36 C38A 109.8(7)
C37A C36 H36A 106.5
C31 C36 H36A 107.0
C37B C36 H36A 134.8
C38A C36 H36A 106.2
C38B C36 H36B 106.0
C37A C36 H36B 75.6
C31 C36 H36B 107.3
C37B C36 H36B 106.8
C38A C36 H36B 133.2
C36 C37A H37A 109.5
C36 C37A H37B 109.5
H36B C37A H37B 81.5
H37A C37A H37B 109.5
C36 C37A H37C 109.5
H36B C37A H37C 144.2
H37A C37A H37C 109.5
H37B C37A H37C 109.5
C36 C37A H37D 109.5
H37A C37A H37D 141.1
H37B C37A H37D 56.3
H37C C37A H37D 56.3
C36 C37A H37E 109.5
H36B C37A H37E 132.8
H37A C37A H37E 56.3
H37B C37A H37E 141.1
H37C C37A H37E 56.3
H37D C37A H37E 109.5
C36 C37A H37F 109.5
H36B C37A H37F 73.7
H37A C37A H37F 56.3
H37B C37A H37F 56.3
H37C C37A H37F 141.1
H37D C37A H37F 109.5
H37E C37A H37F 109.5
C36 C38A H38A 109.5
C36 C38A H38B 109.5
H38A C38A H38B 109.5
C36 C38A H38C 109.5
H38A C38A H38C 109.5
H38B C38A H38C 109.5
C36 C38A H38D 109.5
H38A C38A H38D 141.1
H38B C38A H38D 56.3
H38C C38A H38D 56.3
C36 C38A H38E 109.5
H38A C38A H38E 56.3
H38B C38A H38E 141.1
H38C C38A H38E 56.3
H38D C38A H38E 109.5
C36 C38A H38F 109.5
H38A C38A H38F 56.3
H38B C38A H38F 56.3
H38C C38A H38F 141.1
H38D C38A H38F 109.5
H38E C38A H38F 109.5
C36 C37B H37G 109.5
C36 C37B H37H 109.5
H37G C37B H37H 109.5
C36 C37B H37I 109.5
H37G C37B H37I 109.5
H37H C37B H37I 109.5
C36 C37B H37J 109.5
H37G C37B H37J 141.1
H37H C37B H37J 56.3
H37I C37B H37J 56.3
C36 C37B H37K 109.5
H37G C37B H37K 56.3
H37H C37B H37K 141.1
H37I C37B H37K 56.3
H37J C37B H37K 109.5
C36 C37B H37L 109.5
H37G C37B H37L 56.3
H37H C37B H37L 56.3
H37I C37B H37L 141.1
H37J C37B H37L 109.5
H37K C37B H37L 109.5
C36 C38B H38G 109.5
C36 C38B H38H 109.5
H38G C38B H38H 109.5
C36 C38B H38I 109.5
H36A C38B H38I 80.6
H38G C38B H38I 109.5
H38H C38B H38I 109.5
C36 C38B H38J 109.5
H38G C38B H38J 141.1
H38H C38B H38J 56.3
H38I C38B H38J 56.3
C36 C38B H38K 109.5
H38G C38B H38K 56.3
H38H C38B H38K 141.1
H38I C38B H38K 56.3
H38J C38B H38K 109.5
C36 C38B H38L 109.5
H38G C38B H38L 56.3
H38H C38B H38L 56.3
H38I C38B H38L 141.1
H38J C38B H38L 109.5
H38K C38B H38L 109.5

loop_
_geom_bond_atom_site_label_1
_geom_bond_atom_site_label_2
_geom_bond_distance
N1 C1 1.403(4)
N1 C6 1.411(4)
N1 C11 1.445(5)
N2 C1 1.328(5)
N2 C5 1.350(6)
N3 C6 1.335(5)
N3 C10 1.343(5)
C1 C2 1.377(5)
C2 C3 1.369(6)
C2 H2A 0.9300
C3 C4 1.374(7)
C3 H3A 0.9300
C4 C5 1.374(7)
C4 H4A 0.9300
C5 H5A 0.9300
C6 C7 1.385(6)
C7 C8 1.365(7)
C7 H7A 0.9300
C8 C9 1.365(7)
C8 H8A 0.9300
C9 C10 1.364(7)
C9 H9A 0.9300
C10 H10A 0.9300
C11 C12 1.384(6)
C11 C16 1.403(6)
C12 C13 1.366(6)
C12 H12A 0.9300
C13 C14 1.362(7)
C13 H13A 0.9300
C14 C15 1.369(7)
C14 H14A 0.9300
C15 C16 1.395(6)
C15 H15A 0.9300
C16 C17 1.517(6)
C17 C19 1.509(8)
C17 C18 1.527(8)
C17 H17A 0.9800
C18 H18A 0.9600
C18 H18B 0.9600
C18 H18C 0.9600
C19 H19A 0.9600
C19 H19B 0.9600
C19 H19C 0.9600
N4 C20 1.395(4)
N4 C25 1.416(4)
N4 C30 1.453(4)
N5 C20 1.325(5)
N5 C24 1.350(6)
N6 C25 1.321(5)
N6 C29 1.346(5)
C20 C21 1.392(5)
C21 C22 1.374(6)
C21 H21A 0.9300
C22 C23 1.362(7)
C22 H22A 0.9300
C23 C24 1.350(8)
C23 H23A 0.9300
C24 H24A 0.9300
C25 C26 1.398(6)
C26 C27 1.383(7)
C26 H26A 0.9300
C27 C28 1.373(8)
C27 H27A 0.9300
C28 C29 1.353(7)
C28 H28A 0.9300
C29 H29A 0.9300
C30 C31 1.379(6)
C30 C35 1.392(6)
C31 C32 1.387(6)
C31 C36 1.526(7)
C32 C33 1.379(7)
C32 H32A 0.9300
C33 C34 1.368(7)
C33 H33A 0.9300
C34 C35 1.384(6)
C34 H34A 0.9300
C35 H35A 0.9300
C36 C38B 1.426(14)
C36 C37A 1.465(19)
C36 C37B 1.528(17)
C36 C38A 1.619(16)
C36 H36A 0.9601
C36 H36B 0.9600
C37A H37A 0.9600
C37A H37B 0.9600
C37A H37C 0.9600
C37A H37D 0.9600
C37A H37E 0.9600
C37A H37F 0.9600
C38A H38A 0.9600
C38A H38B 0.9600
C38A H38C 0.9600
C38A H38D 0.9600
C38A H38E 0.9600
C38A H38F 0.9600
C37B H37G 0.9600
C37B H37H 0.9600
C37B H37I 0.9600
C37B H37J 0.9600
C37B H37K 0.9600
C37B H37L 0.9600
C38B H38G 0.9600
C38B H38H 0.9600
C38B H38I 0.9600
C38B H38J 0.9600
C38B H38K 0.9600
C38B H38L 0.9600

loop_
_geom_torsion_atom_site_label_1
_geom_torsion_atom_site_label_2
_geom_torsion_atom_site_label_3
_geom_torsion_atom_site_label_4
_geom_torsion
C5 N2 C1 C2 0.0(6)
C5 N2 C1 N1 179.9(4)
C6 N1 C1 N2 -17.4(5)
C11 N1 C1 N2 156.1(4)
C6 N1 C1 C2 162.6(3)
C11 N1 C1 C2 -23.9(5)
N2 C1 C2 C3 0.7(6)
N1 C1 C2 C3 -179.3(4)
C1 C2 C3 C4 0.2(7)
C2 C3 C4 C5 -1.6(8)
C1 N2 C5 C4 -1.5(8)
C3 C4 C5 N2 2.3(9)
C10 N3 C6 C7 1.1(6)
C10 N3 C6 N1 176.3(3)
C1 N1 C6 N3 151.5(3)
C11 N1 C6 N3 -22.0(5)
C1 N1 C6 C7 -33.5(5)
C11 N1 C6 C7 153.0(4)
N3 C6 C7 C8 -2.1(7)
N1 C6 C7 C8 -176.8(4)
C6 C7 C8 C9 0.5(7)
C7 C8 C9 C10 1.9(8)
C6 N3 C10 C9 1.5(7)
C8 C9 C10 N3 -3.0(8)
C1 N1 C11 C12 -73.3(5)
C6 N1 C11 C12 100.5(4)
C1 N1 C11 C16 106.6(4)
C6 N1 C11 C16 -79.5(5)
C16 C11 C12 C13 -0.7(6)
N1 C11 C12 C13 179.2(4)
C11 C12 C13 C14 0.7(8)
C12 C13 C14 C15 -0.3(8)
C13 C14 C15 C16 -0.1(7)
C14 C15 C16 C11 0.0(7)
C14 C15 C16 C17 -179.4(4)
C12 C11 C16 C15 0.4(6)
N1 C11 C16 C15 -179.6(3)
C12 C11 C16 C17 179.8(4)
N1 C11 C16 C17 -0.1(6)
C15 C16 C17 C19 -77.3(6)
C11 C16 C17 C19 103.3(5)
C15 C16 C17 C18 47.3(6)
C11 C16 C17 C18 -132.1(5)
C24 N5 C20 C21 -1.9(6)
C24 N5 C20 N4 -179.6(4)
C25 N4 C20 N5 -21.9(5)
C30 N4 C20 N5 159.3(4)
C25 N4 C20 C21 160.4(3)
C30 N4 C20 C21 -18.4(5)
N5 C20 C21 C22 1.5(6)
N4 C20 C21 C22 179.1(4)
C20 C21 C22 C23 -0.7(7)
C21 C22 C23 C24 0.4(8)
C22 C23 C24 N5 -1.0(9)
C20 N5 C24 C23 1.8(8)
C29 N6 C25 C26 0.3(6)
C29 N6 C25 N4 176.3(3)
C20 N4 C25 N6 156.9(3)
C30 N4 C25 N6 -24.3(5)
C20 N4 C25 C26 -27.1(5)
C30 N4 C25 C26 151.7(4)
N6 C25 C26 C27 -0.7(7)
N4 C25 C26 C27 -176.4(4)
C25 C26 C27 C28 -0.3(8)
C26 C27 C28 C29 1.7(8)
C25 N6 C29 C28 1.2(7)
C27 C28 C29 N6 -2.2(8)
C20 N4 C30 C31 103.8(4)
C25 N4 C30 C31 -75.1(5)
C20 N4 C30 C35 -75.7(5)
C25 N4 C30 C35 105.4(4)
C35 C30 C31 C32 1.1(7)
N4 C30 C31 C32 -178.3(3)
C35 C30 C31 C36 -179.5(4)
N4 C30 C31 C36 1.1(6)
C30 C31 C32 C33 -1.1(7)
C36 C31 C32 C33 179.5(5)
C31 C32 C33 C34 0.4(8)
C32 C33 C34 C35 0.4(9)
C33 C34 C35 C30 -0.4(8)
C31 C30 C35 C34 -0.4(7)
N4 C30 C35 C34 179.1(4)
C30 C31 C36 C38B 106.1(7)
C32 C31 C36 C38B -74.5(8)
C30 C31 C36 C37A -93.7(9)
C32 C31 C36 C37A 85.7(9)
C30 C31 C36 C37B -126.7(9)
C32 C31 C36 C37B 52.7(10)
C30 C31 C36 C38A 139.1(10)
C32 C31 C36 C38A -41.5(11)
